data_7225721
loop_
_publ_author_name
'Zhao, Chunyan'
'Li, Shaobin'
'Ma, Huiyuan'
'Zhang, Chunjing'
'Pang, Haijun'
'Yu, Yan'
'Zhang, Zhuanfang'

_publ_section_title
;
 The factors affecting the assembly of Keggin--metal--bimb systems:
 charge/polarity of Keggin polyanions and coordination modes of metal
 cations
;
_journal_issue 33
_journal_name_full CrystEngComm
_journal_page_first 6233
_journal_paper_doi 10.1039/C6CE00880A
_journal_volume 18
_journal_year 2016
_chemical_formula_sum 'C36 H34 Co2 Ge N12 O42 W12'
_chemical_formula_weight 3703.29
_chemical_name_systematic
; 
 ? 
;
_space_group_IT_number 62
_symmetry_cell_setting orthorhombic
_symmetry_space_group_name_Hall '-P 2ac 2n'
_symmetry_space_group_name_H-M 'P n m a'
_atom_sites_solution_hydrogens geom
_atom_sites_solution_primary direct
_atom_sites_solution_secondary difmap
_audit_creation_method SHELXL-97
_audit_update_record
;
2016-04-15 deposited with the CCDC.
2016-06-28 downloaded from the CCDC.
;
_cell_angle_alpha 90.00
_cell_angle_beta 90.00
_cell_angle_gamma 90.00
_cell_formula_units_Z 4
_cell_length_a 26.8635(13)
_cell_length_b 20.0627(10)
_cell_length_c 13.1107(6)
_cell_measurement_reflns_used 8611
_cell_measurement_temperature 293(2)
_cell_measurement_theta_max 28.48
_cell_measurement_theta_min 2.25
_cell_volume 7066.1(6)
_computing_cell_refinement 'Bruker SMART'
_computing_data_collection 'Bruker SMART'
_computing_data_reduction 'Bruker SMART'
_computing_molecular_graphics 'Bruker SHELXTL'
_computing_publication_material 'Bruker SHELXTL'
_computing_structure_refinement 'SHELXL-97 (Sheldrick, 1997)'
_computing_structure_solution 'SHELXS-97 (Sheldrick, 1990)'
_diffrn_ambient_temperature 293(2)
_diffrn_measured_fraction_theta_full 0.998
_diffrn_measured_fraction_theta_max 0.998
_diffrn_measurement_device_type 'phi and omega scans'
_diffrn_radiation_monochromator graphite
_diffrn_radiation_source 'fine-focus sealed tube'
_diffrn_radiation_type MoK\a
_diffrn_radiation_wavelength 0.71073
_diffrn_reflns_av_R_equivalents 0.1004
_diffrn_reflns_av_sigmaI/netI 0.0615
_diffrn_reflns_limit_h_max 33
_diffrn_reflns_limit_h_min -34
_diffrn_reflns_limit_k_max 25
_diffrn_reflns_limit_k_min -23
_diffrn_reflns_limit_l_max 16
_diffrn_reflns_limit_l_min -16
_diffrn_reflns_number 46878
_diffrn_reflns_theta_full 27.31
_diffrn_reflns_theta_max 27.31
_diffrn_reflns_theta_min 1.52
_exptl_absorpt_coefficient_mu 20.411
_exptl_absorpt_correction_T_max 0.003
_exptl_absorpt_correction_T_min 0.001
_exptl_absorpt_correction_type multi-scan
_exptl_absorpt_process_details '(SADABS; Sheldrick, 2003)'
_exptl_crystal_colour red
_exptl_crystal_density_diffrn 3.447
_exptl_crystal_density_method 'not measured'
_exptl_crystal_description block
_exptl_crystal_F_000 6496
_exptl_crystal_size_max 0.36
_exptl_crystal_size_mid 0.32
_exptl_crystal_size_min 0.28
_refine_diff_density_max 6.066
_refine_diff_density_min -4.206
_refine_diff_density_rms 0.532
_refine_ls_extinction_method none
_refine_ls_goodness_of_fit_ref 1.066
_refine_ls_hydrogen_treatment mixed
_refine_ls_matrix_type full
_refine_ls_number_parameters 481
_refine_ls_number_reflns 8191
_refine_ls_number_restraints 54
_refine_ls_restrained_S_all 1.063
_refine_ls_R_factor_all 0.0907
_refine_ls_R_factor_gt 0.0689
_refine_ls_shift/su_max 0.001
_refine_ls_shift/su_mean 0.000
_refine_ls_structure_factor_coef Fsqd
_refine_ls_weighting_details 'calc w=1/[\s^2^(Fo^2^)+(0.0587P)^2^+784.9310P] where P=(Fo^2^+2Fc^2^)/3'
_refine_ls_weighting_scheme calc
_refine_ls_wR_factor_gt 0.1701
_refine_ls_wR_factor_ref 0.1834
_reflns_number_gt 6348
_reflns_number_total 8191
_reflns_threshold_expression >2sigma(I)
_cod_data_source_file c6ce00880a2.cif
_cod_data_source_block compound_2
_cod_depositor_comments
;
The following automatic conversions were performed:

'_symmetry_cell_setting' value 'Orthorhombic' changed to
'orthorhombic' according to
/usr/data/users/saulius/crontab/automatic-downloads/rss-feeds/RSC/lib/dictionaries/cif_core.dic
dictionary named 'cif_core.dic' version 2.4.2 from 2011-04-26.

Automatic conversion script
Id: cif_fix_values 4268 2015-11-12 08:31:59Z antanas 

 Adding full bibliography for 7225720--7225725.cif.
;
_cod_original_sg_symbol_H-M Pnma
_cod_database_code 7225721

loop_
_symmetry_equiv_pos_as_xyz
'x, y, z'
'-x+1/2, -y, z+1/2'
'x+1/2, -y+1/2, -z+1/2'
'-x, y+1/2, -z'
'-x, -y, -z'
'x-1/2, y, -z-1/2'
'-x-1/2, y-1/2, z-1/2'
'x, -y-1/2, z'

loop_
_atom_site_label
_atom_site_type_symbol
_atom_site_fract_x
_atom_site_fract_y
_atom_site_fract_z
_atom_site_U_iso_or_equiv
_atom_site_adp_type
_atom_site_occupancy
_atom_site_symmetry_multiplicity
_atom_site_calc_flag
_atom_site_refinement_flags
W1 W 0.26675(3) 0.16699(4) 0.87631(6) 0.0234(2) Uani 1 1 d .
W2 W 0.26703(3) 0.07466(4) 1.12006(6) 0.02052(19) Uani 1 1 d .
W3 W 0.26819(3) 0.15799(4) 1.33997(6) 0.0222(2) Uani 1 1 d .
W4 W 0.36929(3) 0.15759(4) 1.19155(6) 0.01984(19) Uani 1 1 d .
W6 W 0.15442(3) 0.16649(4) 1.03839(6) 0.02002(19) Uani 1 1 d .
W7 W 0.15514(4) 0.2500 1.25969(9) 0.0207(2) Uani 1 2 d S
W5 W 0.36851(4) 0.2500 0.94782(9) 0.0230(3) Uani 1 2 d S
Ge1 Ge 0.26413(8) 0.2500 1.11195(17) 0.0044(4) Uani 1 2 d SU
Co1 Co 0.25868(14) 0.10972(19) 0.6135(3) 0.0421(8) Uani 1 1 d .
O1 O 0.3753(5) 0.1845(7) 1.0536(10) 0.020(3) Uani 1 1 d .
O2 O 0.2012(4) 0.1074(6) 1.1031(9) 0.015(2) Uani 1 1 d .
O3 O 0.2791(4) 0.1083(6) 0.9863(9) 0.015(3) Uani 1 1 d .
O4 O 0.3369(5) 0.0759(6) 1.1457(10) 0.018(3) Uani 1 1 d .
O6 O 0.2592(5) -0.0081(7) 1.1025(12) 0.026(3) Uani 1 1 d .
O7 O 0.2601(5) 0.1272(7) 1.4601(11) 0.027(3) Uani 1 1 d U
O8 O 0.3386(4) 0.1442(6) 1.3243(10) 0.017(3) Uani 1 1 d .
O10 O 0.2597(5) 0.1139(7) 0.7743(11) 0.026(3) Uani 1 1 d .
O11 O 0.4275(5) 0.1285(7) 1.2184(11) 0.023(3) Uani 1 1 d .
O12 O 0.3376(5) 0.1829(7) 0.8645(10) 0.022(3) Uani 1 1 d .
O14 O 0.2575(5) 0.0762(6) 1.2642(9) 0.016(3) Uani 1 1 d .
O15 O 0.2031(5) 0.1857(7) 1.3066(9) 0.017(3) Uani 1 1 d .
O16 O 0.2860(4) 0.1801(6) 1.1741(9) 0.013(2) Uani 1 1 d .
O17 O 0.2013(5) 0.1716(6) 0.9317(9) 0.016(3) Uani 1 1 d .
O18 O 0.4272(8) 0.2500 0.8962(15) 0.030(5) Uani 1 2 d S
O19 O 0.1249(6) 0.2500 0.9965(14) 0.015(4) Uani 1 2 d S
O20 O 0.1139(7) 0.2500 1.3584(15) 0.025(4) Uani 1 2 d S
O21 O 0.1107(5) 0.1135(7) 0.9902(12) 0.027(3) Uani 1 1 d .
O22 O 0.2551(7) 0.2500 0.8032(15) 0.021(4) Uani 1 2 d SU
O23 O 0.2822(7) 0.2500 1.3621(14) 0.018(4) Uani 1 2 d SU
O24 O 0.3755(6) 0.2500 1.2241(15) 0.019(4) Uani 1 2 d S
O13 O 0.1271(4) 0.1820(6) 1.1731(9) 0.015(2) Uani 1 1 d U
N1 N 0.3363(8) 0.0820(12) 0.6106(16) 0.043(5) Uani 1 1 d .
N2 N 0.1804(7) 0.1240(12) 0.6155(15) 0.042(5) Uani 1 1 d .
N3 N 0.4182(8) 0.0709(11) 0.6484(15) 0.038(5) Uani 1 1 d .
N4 N 0.0996(8) 0.1188(11) 0.6547(18) 0.043(5) Uani 1 1 d .
C1 C 0.3727(11) 0.0984(13) 0.674(2) 0.047(7) Uani 1 1 d .
H1 H 0.3680 0.1256 0.7311 0.057 Uiso 1 1 calc R
C2 C 0.4657(10) 0.0825(15) 0.700(2) 0.047(7) Uani 1 1 d .
C3 C 0.4719(13) 0.1378(18) 0.749(3) 0.064(8) Uani 1 1 d U
H3 H 0.4467 0.1696 0.7507 0.076 Uiso 1 1 calc R
C4 C 0.4081(14) 0.0313(16) 0.564(2) 0.065(9) Uani 1 1 d .
H4 H 0.4312 0.0062 0.5280 0.078 Uiso 1 1 calc R
C5 C 0.3594(11) 0.0357(13) 0.544(2) 0.049(7) Uani 1 1 d .
H5 H 0.3430 0.0117 0.4938 0.059 Uiso 1 1 calc R
C6 C 0.5024(12) 0.0365(18) 0.694(3) 0.070(10) Uani 1 1 d .
H6 H 0.4970 -0.0036 0.6601 0.084 Uiso 1 1 calc R
C7 C 0.1453(12) 0.1016(18) 0.683(2) 0.064(9) Uani 1 1 d .
H7 H 0.1526 0.0775 0.7419 0.077 Uiso 1 1 calc R
C8 C 0.1535(11) 0.1562(15) 0.538(2) 0.049(7) Uani 1 1 d .
H8 H 0.1675 0.1751 0.4798 0.059 Uiso 1 1 calc R
C9 C 0.5479(11) 0.0493(16) 0.739(3) 0.065(10) Uani 1 1 d .
H9 H 0.5742 0.0197 0.7305 0.078 Uiso 1 1 calc R
C10 C 0.0540(10) 0.1054(14) 0.705(2) 0.045(6) Uani 1 1 d .
C11 C 0.5163(12) 0.1492(17) 0.799(3) 0.071(11) Uani 1 1 d .
H11 H 0.5203 0.1881 0.8364 0.085 Uiso 1 1 calc R
C12 C 0.1047(8) 0.1555(13) 0.5597(17) 0.034(5) Uani 1 1 d .
H12 H 0.0793 0.1747 0.5217 0.040 Uiso 1 1 calc R
N5 N 0.0902(5) 0.0183(8) 0.3964(12) 0.019(3) Uani 1 1 d .
N6 N 0.1467(6) 0.0557(10) 0.2938(15) 0.030(4) Uani 1 1 d .
C13 C 0.1697(9) 0.0079(11) 0.3564(18) 0.035(6) Uani 1 1 d .
H13 H 0.2029 -0.0052 0.3550 0.042 Uiso 1 1 calc R
C14 C 0.1334(8) -0.0154(13) 0.4193(17) 0.033(5) Uani 1 1 d .
H14 H 0.1371 -0.0482 0.4688 0.040 Uiso 1 1 calc R
C15 C 0.0441(7) 0.0085(10) 0.4481(15) 0.022(4) Uani 1 1 d .
C16 C 0.0070(11) 0.0549(17) 0.446(2) 0.056(7) Uani 1 1 d U
H16 H 0.0112 0.0932 0.4072 0.068 Uiso 1 1 calc R
C17 C 0.0352(11) -0.0470(15) 0.502(2) 0.052(7) Uani 1 1 d U
H17 H 0.0590 -0.0807 0.5025 0.062 Uiso 1 1 calc R
C18 C 0.0997(8) 0.0617(11) 0.3181(16) 0.027(5) Uani 1 1 d .
H18 H 0.0768 0.0902 0.2876 0.033 Uiso 1 1 calc R
O5 O 0.2003(6) 0.2500 1.1116(12) 0.009(3) Uani 1 2 d S
O9 O 0.2851(6) 0.2500 0.9883(12) 0.008(3) Uani 1 2 d SU

loop_
_atom_site_aniso_label
_atom_site_aniso_U_11
_atom_site_aniso_U_22
_atom_site_aniso_U_33
_atom_site_aniso_U_23
_atom_site_aniso_U_13
_atom_site_aniso_U_12
W1 0.0329(4) 0.0253(4) 0.0120(4) -0.0042(3) 0.0002(3) 0.0018(3)
W2 0.0233(4) 0.0140(4) 0.0243(4) 0.0024(3) 0.0011(3) 0.0005(3)
W3 0.0227(4) 0.0321(4) 0.0118(4) 0.0099(3) 0.0015(3) -0.0001(3)
W4 0.0148(3) 0.0247(4) 0.0201(4) 0.0013(3) -0.0005(3) 0.0036(3)
W6 0.0193(4) 0.0189(4) 0.0218(4) -0.0006(3) -0.0027(3) -0.0021(3)
W7 0.0173(5) 0.0266(6) 0.0181(5) 0.000 0.0053(4) 0.000
W5 0.0201(5) 0.0353(7) 0.0136(5) 0.000 0.0060(4) 0.000
Ge1 0.0065(7) 0.0053(7) 0.0015(7) 0.000 0.0015(6) 0.000
Co1 0.054(2) 0.046(2) 0.0269(17) -0.0024(15) -0.0003(15) 0.0001(17)
O1 0.015(6) 0.028(7) 0.018(7) 0.000(6) 0.001(5) -0.005(5)
O2 0.014(6) 0.015(6) 0.015(6) 0.002(5) 0.001(5) -0.001(5)
O3 0.019(6) 0.015(6) 0.012(6) -0.003(5) 0.005(5) -0.001(5)
O4 0.018(6) 0.019(7) 0.017(7) 0.000(5) 0.001(5) 0.002(5)
O6 0.030(7) 0.012(6) 0.037(8) 0.009(6) -0.006(7) 0.000(6)
O7 0.027(3) 0.027(3) 0.027(3) 0.0008(10) 0.0001(10) 0.0001(10)
O8 0.011(6) 0.022(7) 0.018(7) 0.003(5) -0.005(5) 0.000(5)
O10 0.026(7) 0.031(8) 0.021(7) -0.011(6) -0.005(6) 0.005(6)
O11 0.015(6) 0.026(7) 0.028(8) 0.005(6) -0.006(6) 0.013(5)
O12 0.023(7) 0.032(8) 0.010(6) -0.005(6) 0.003(5) 0.005(6)
O14 0.022(6) 0.017(6) 0.009(6) 0.007(5) 0.007(5) 0.003(5)
O15 0.017(6) 0.022(7) 0.010(6) 0.004(5) 0.002(5) -0.004(5)
O16 0.015(6) 0.011(6) 0.013(6) -0.001(5) -0.003(5) -0.001(5)
O17 0.020(6) 0.019(6) 0.009(6) 0.000(5) 0.003(5) 0.008(5)
O18 0.031(11) 0.040(13) 0.018(10) 0.000 0.014(9) 0.000
O19 0.013(8) 0.015(9) 0.018(9) 0.000 -0.001(7) 0.000
O20 0.020(9) 0.035(12) 0.021(10) 0.000 0.008(8) 0.000
O21 0.027(7) 0.018(7) 0.036(9) 0.002(6) -0.013(6) -0.004(6)
O22 0.021(4) 0.022(4) 0.021(4) 0.000 -0.0001(10) 0.000
O23 0.018(4) 0.018(4) 0.017(4) 0.000 0.0000(10) 0.000
O24 0.012(8) 0.022(10) 0.022(10) 0.000 0.002(7) 0.000
O13 0.015(3) 0.015(3) 0.015(3) -0.0001(10) 0.0002(10) 0.0000(10)
N1 0.042(12) 0.052(14) 0.034(12) -0.001(10) -0.007(9) -0.022(10)
N2 0.037(11) 0.061(14) 0.030(11) 0.015(10) 0.006(9) 0.021(10)
N3 0.044(12) 0.044(12) 0.026(10) -0.005(9) -0.014(9) 0.000(10)
N4 0.036(11) 0.040(12) 0.053(14) 0.001(11) 0.012(10) 0.006(9)
C1 0.064(18) 0.038(14) 0.040(15) -0.018(12) -0.013(13) 0.005(13)
C2 0.044(15) 0.058(17) 0.040(15) -0.022(13) -0.012(12) -0.012(13)
C3 0.064(8) 0.064(8) 0.064(8) -0.0001(10) -0.0002(10) 0.0001(10)
C4 0.08(2) 0.053(18) 0.06(2) -0.040(16) 0.012(17) 0.010(17)
C5 0.069(19) 0.035(14) 0.044(16) -0.015(12) -0.026(14) -0.002(13)
C6 0.06(2) 0.07(2) 0.08(2) -0.046(19) -0.001(18) -0.013(17)
C7 0.063(19) 0.08(2) 0.044(17) 0.027(17) 0.005(15) 0.030(18)
C8 0.057(17) 0.067(19) 0.024(12) 0.018(13) -0.009(12) 0.023(14)
C9 0.040(15) 0.059(19) 0.10(3) -0.036(19) -0.016(16) 0.020(14)
C10 0.043(14) 0.045(15) 0.047(16) -0.003(13) 0.009(12) 0.007(12)
C11 0.07(2) 0.06(2) 0.08(2) -0.032(19) -0.050(19) 0.022(17)
C12 0.027(11) 0.053(15) 0.022(11) 0.003(10) 0.016(9) 0.009(10)
N5 0.010(7) 0.026(9) 0.022(8) 0.006(7) 0.007(6) 0.005(6)
N6 0.014(8) 0.038(11) 0.038(11) 0.001(9) -0.002(7) 0.012(7)
C13 0.034(12) 0.034(12) 0.035(13) 0.023(10) 0.018(10) 0.012(10)
C14 0.023(10) 0.048(14) 0.029(12) 0.019(11) 0.009(9) 0.007(10)
C15 0.017(9) 0.026(10) 0.023(10) 0.008(8) 0.002(8) -0.002(8)
C16 0.056(7) 0.056(7) 0.056(7) 0.0002(10) 0.0001(10) 0.0000(10)
C17 0.052(7) 0.052(7) 0.052(7) 0.0001(10) 0.0001(10) 0.0001(10)
C18 0.024(10) 0.034(11) 0.024(11) -0.001(9) 0.006(8) 0.010(9)
O5 0.008(7) 0.008(7) 0.010(8) 0.000 -0.005(6) 0.000
O9 0.008(3) 0.007(3) 0.007(3) 0.000 0.0000(10) 0.000

loop_
_atom_type_symbol
_atom_type_description
_atom_type_scat_dispersion_real
_atom_type_scat_dispersion_imag
_atom_type_scat_source
C C 0.0033 0.0016 'International Tables Vol C Tables 4.2.6.8 and 6.1.1.4'
Co Co 0.3494 0.9721 'International Tables Vol C Tables 4.2.6.8 and 6.1.1.4'
Ge Ge 0.1547 1.8001 'International Tables Vol C Tables 4.2.6.8 and 6.1.1.4'
N N 0.0061 0.0033 'International Tables Vol C Tables 4.2.6.8 and 6.1.1.4'
O O 0.0106 0.0060 'International Tables Vol C Tables 4.2.6.8 and 6.1.1.4'
W W -0.8490 6.8722 'International Tables Vol C Tables 4.2.6.8 and 6.1.1.4'
H H 0.0000 0.0000 'International Tables Vol C Tables 4.2.6.8 and 6.1.1.4'

loop_
_geom_angle_atom_site_label_1
_geom_angle_atom_site_label_2
_geom_angle_atom_site_label_3
_geom_angle
_geom_angle_site_symmetry_1
_geom_angle_site_symmetry_3
O10 W1 O3 103.1(6) . .
O10 W1 O17 103.0(6) . .
O3 W1 O17 84.4(5) . .
O10 W1 O12 98.5(6) . .
O3 W1 O12 89.5(5) . .
O17 W1 O12 158.5(5) . .
O10 W1 O22 97.4(7) . .
O3 W1 O22 159.4(6) . .
O17 W1 O22 89.9(7) . .
O12 W1 O22 88.7(7) . .
O10 W1 O9 168.3(6) . .
O3 W1 O9 85.7(5) . .
O17 W1 O9 85.3(5) . .
O12 W1 O9 73.6(5) . .
O22 W1 O9 74.1(6) . .
O6 W2 O2 102.0(6) . .
O6 W2 O4 99.2(6) . .
O2 W2 O4 158.8(5) . .
O6 W2 O14 97.7(6) . .
O2 W2 O14 89.2(5) . .
O4 W2 O14 87.5(5) . .
O6 W2 O3 104.1(6) . .
O2 W2 O3 85.9(5) . .
O4 W2 O3 89.4(5) . .
O14 W2 O3 158.2(5) . .
O6 W2 O16 168.1(6) . .
O2 W2 O16 85.7(5) . .
O4 W2 O16 73.4(5) . .
O14 W2 O16 73.0(5) . .
O3 W2 O16 85.4(5) . .
O7 W3 O15 101.7(6) . .
O7 W3 O23 103.6(7) . .
O15 W3 O23 86.2(7) . .
O7 W3 O8 99.9(6) . .
O15 W3 O8 158.4(5) . .
O23 W3 O8 87.8(7) . .
O7 W3 O14 98.5(6) . .
O15 W3 O14 89.6(5) . .
O23 W3 O14 157.9(7) . .
O8 W3 O14 88.2(5) . .
O7 W3 O16 169.1(6) . .
O15 W3 O16 85.2(5) . .
O23 W3 O16 85.1(6) . .
O8 W3 O16 73.6(5) . .
O14 W3 O16 72.9(5) . .
O11 W4 O1 102.5(6) . .
O11 W4 O24 101.9(7) . .
O1 W4 O24 85.9(7) . .
O11 W4 O8 99.0(6) . .
O1 W4 O8 158.4(5) . .
O24 W4 O8 88.4(7) . .
O11 W4 O4 100.6(6) . .
O1 W4 O4 89.1(6) . .
O24 W4 O4 157.5(6) . .
O8 W4 O4 88.3(5) . .
O11 W4 O16 169.1(6) . .
O1 W4 O16 86.1(5) . .
O24 W4 O16 85.2(6) . .
O8 W4 O16 72.7(5) . .
O4 W4 O16 72.6(5) . .
O21 W6 O17 102.6(7) . .
O21 W6 O2 103.2(6) . .
O17 W6 O2 85.7(5) . .
O21 W6 O19 98.8(6) . .
O17 W6 O19 90.9(6) . .
O2 W6 O19 158.0(6) . .
O21 W6 O13 100.2(6) . .
O17 W6 O13 157.1(5) . .
O2 W6 O13 86.9(5) . .
O19 W6 O13 87.9(7) . .
O21 W6 O5 169.0(6) . .
O17 W6 O5 85.0(6) . .
O2 W6 O5 85.1(5) . .
O19 W6 O5 72.9(5) . .
O13 W6 O5 72.8(5) . .
O20 W7 O15 101.1(6) . 8_565
O20 W7 O15 101.1(6) . .
O15 W7 O15 84.3(8) 8_565 .
O20 W7 O13 101.1(6) . .
O15 W7 O13 157.6(5) 8_565 .
O15 W7 O13 88.6(5) . .
O20 W7 O13 101.1(6) . 8_565
O15 W7 O13 88.6(5) 8_565 8_565
O15 W7 O13 157.6(5) . 8_565
O13 W7 O13 90.0(7) . 8_565
O20 W7 O5 171.4(8) . .
O15 W7 O5 85.2(5) 8_565 .
O15 W7 O5 85.2(5) . .
O13 W7 O5 73.0(4) . .
O13 W7 O5 73.0(4) 8_565 .
O18 W5 O1 101.4(6) . 8_565
O18 W5 O1 101.4(6) . .
O1 W5 O1 86.4(8) 8_565 .
O18 W5 O12 99.9(6) . .
O1 W5 O12 158.6(5) 8_565 .
O1 W5 O12 88.4(6) . .
O18 W5 O12 99.9(6) . 8_565
O1 W5 O12 88.4(6) 8_565 8_565
O1 W5 O12 158.6(5) . 8_565
O12 W5 O12 88.9(8) . 8_565
O18 W5 O9 170.1(8) . .
O1 W5 O9 85.8(5) 8_565 .
O1 W5 O9 85.8(5) . .
O12 W5 O9 73.2(5) . .
O12 W5 O9 73.2(5) 8_565 .
O9 Ge1 O5 109.0(8) . .
O9 Ge1 O16 109.5(5) . 8_565
O5 Ge1 O16 110.0(5) . 8_565
O9 Ge1 O16 109.5(5) . .
O5 Ge1 O16 110.0(5) . .
O16 Ge1 O16 108.8(8) 8_565 .
O7 Co1 O6 95.9(6) 1_554 2_554
O7 Co1 O10 167.7(6) 1_554 .
O6 Co1 O10 96.4(6) 2_554 .
O7 Co1 N2 90.4(7) 1_554 .
O6 Co1 N2 84.6(8) 2_554 .
O10 Co1 N2 89.7(7) . .
O7 Co1 N1 90.5(7) 1_554 .
O6 Co1 N1 88.2(7) 2_554 .
O10 Co1 N1 90.9(7) . .
N2 Co1 N1 172.8(9) . .
W4 O1 W5 151.3(8) . .
W2 O2 W6 150.8(7) . .
W1 O3 W2 153.0(7) . .
W2 O4 W4 120.2(7) . .
W2 O6 Co1 166.7(10) . 2
W3 O7 Co1 167.0(9) . 1_556
W3 O8 W4 119.6(6) . .
W1 O10 Co1 143.4(9) . .
W5 O12 W1 119.6(7) . .
W2 O14 W3 120.1(6) . .
W3 O15 W7 153.1(7) . .
Ge1 O16 W3 122.6(6) . .
Ge1 O16 W4 122.7(6) . .
W3 O16 W4 94.1(4) . .
Ge1 O16 W2 122.0(6) . .
W3 O16 W2 93.9(4) . .
W4 O16 W2 93.8(4) . .
W6 O17 W1 153.7(7) . .
W6 O19 W6 120.1(9) 8_565 .
W1 O22 W1 117.6(10) 8_565 .
W3 O23 W3 151.1(10) 8_565 .
W4 O24 W4 152.3(11) 8_565 .
W7 O13 W6 120.1(6) . .
C1 N1 C5 103(2) . .
C1 N1 Co1 129.4(19) . .
C5 N1 Co1 127.1(16) . .
C7 N2 C8 105(2) . .
C7 N2 Co1 130.2(17) . .
C8 N2 Co1 124.2(17) . .
C1 N3 C4 105(2) . .
C1 N3 C2 126(2) . .
C4 N3 C2 129(2) . .
C7 N4 C10 128(3) . .
C7 N4 C12 107(2) . .
C10 N4 C12 125(2) . .
N1 C1 N3 113(2) . .
C3 C2 C6 121(3) . .
C3 C2 N3 119(3) . .
C6 C2 N3 120(2) . .
C2 C3 C11 119(3) . .
C5 C4 N3 108(2) . .
C4 C5 N1 111(2) . .
C2 C6 C9 120(3) . .
N4 C7 N2 112(2) . .
C12 C8 N2 110(2) . .
C10 C9 C6 120(3) 6_657 .
C9 C10 C11 118(3) 6_557 6_557
C9 C10 N4 121(2) 6_557 .
C11 C10 N4 121(3) 6_557 .
C10 C11 C3 122(3) 6_657 .
C8 C12 N4 106(2) . .
C18 N5 C14 108.6(16) . .
C18 N5 C15 127.3(16) . .
C14 N5 C15 124.1(16) . .
C18 N6 C13 110.1(19) . .
C14 C13 N6 105.9(19) . .
C13 C14 N5 107.6(19) . .
C17 C15 C16 117(2) . .
C17 C15 N5 121(2) . .
C16 C15 N5 122(2) . .
C17 C16 C15 122(3) 5_556 .
C16 C17 C15 121(3) 5_556 .
N6 C18 N5 107.7(18) . .
Ge1 O5 W7 121.8(8) . .
Ge1 O5 W6 122.6(5) . .
W7 O5 W6 94.0(5) . .
Ge1 O5 W6 122.6(5) . 8_565
W7 O5 W6 94.0(5) . 8_565
W6 O5 W6 94.0(6) . 8_565
Ge1 O9 W1 122.6(5) . .
Ge1 O9 W1 122.6(5) . 8_565
W1 O9 W1 94.2(6) . 8_565
Ge1 O9 W5 122.4(8) . .
W1 O9 W5 93.5(5) . .
W1 O9 W5 93.5(5) 8_565 .

loop_
_geom_bond_atom_site_label_1
_geom_bond_atom_site_label_2
_geom_bond_distance
_geom_bond_site_symmetry_2
W1 O10 1.720(14) .
W1 O3 1.891(13) .
W1 O17 1.905(12) .
W1 O12 1.936(13) .
W1 O22 1.947(10) .
W1 O9 2.274(11) .
W2 O6 1.689(14) .
W2 O2 1.898(12) .
W2 O4 1.908(13) .
W2 O14 1.907(12) .
W2 O3 1.907(12) .
W2 O16 2.289(12) .
W3 O7 1.706(15) .
W3 O15 1.887(13) .
W3 O23 1.906(5) .
W3 O8 1.921(12) .
W3 O14 1.940(13) .
W3 O16 2.271(12) .
W4 O11 1.705(12) .
W4 O1 1.895(13) .
W4 O24 1.910(5) .
W4 O8 1.945(13) .
W4 O4 1.950(13) .
W4 O16 2.293(12) .
W6 O21 1.706(13) .
W6 O17 1.884(12) .
W6 O2 1.926(12) .
W6 O19 1.934(9) .
W6 O13 1.938(12) .
W6 O5 2.291(10) .
W7 O20 1.704(19) .
W7 O15 1.924(13) 8_565
W7 O15 1.924(13) .
W7 O13 1.929(12) .
W7 O13 1.929(12) 8_565
W7 O5 2.289(16) .
W5 O18 1.71(2) .
W5 O1 1.919(14) 8_565
W5 O1 1.919(14) .
W5 O12 1.923(14) .
W5 O12 1.923(14) 8_565
W5 O9 2.304(15) .
Ge1 O9 1.716(16) .
Ge1 O5 1.715(15) .
Ge1 O16 1.725(12) 8_565
Ge1 O16 1.725(12) .
Co1 O7 2.042(15) 1_554
Co1 O6 2.101(14) 2_554
Co1 O10 2.109(14) .
Co1 N2 2.12(2) .
Co1 N1 2.16(2) .
O6 Co1 2.101(14) 2
O7 Co1 2.042(15) 1_556
O19 W6 1.934(9) 8_565
O22 W1 1.947(10) 8_565
O23 W3 1.906(5) 8_565
O24 W4 1.910(5) 8_565
N1 C1 1.33(3) .
N1 C5 1.41(4) .
N2 C7 1.37(4) .
N2 C8 1.41(3) .
N3 C1 1.38(3) .
N3 C4 1.39(3) .
N3 C2 1.46(3) .
N4 C7 1.33(3) .
N4 C10 1.42(3) .
N4 C12 1.45(3) .
C2 C3 1.29(4) .
C2 C6 1.35(4) .
C3 C11 1.38(4) .
C4 C5 1.34(4) .
C6 C9 1.38(4) .
C8 C12 1.34(3) .
C9 C10 1.35(4) 6_657
C10 C9 1.35(4) 6_557
C10 C11 1.34(4) 6_557
C11 C10 1.34(4) 6_657
N5 C18 1.37(3) .
N5 C14 1.38(3) .
N5 C15 1.43(2) .
N6 C18 1.31(3) .
N6 C13 1.41(3) .
C13 C14 1.36(3) .
C15 C17 1.34(3) .
C15 C16 1.36(4) .
C16 C17 1.33(4) 5_556
C17 C16 1.33(4) 5_556
O5 W6 2.291(10) 8_565
O9 W1 2.274(11) 8_565

loop_
_platon_squeeze_void_nr
_platon_squeeze_void_average_x
_platon_squeeze_void_average_y
_platon_squeeze_void_average_z
_platon_squeeze_void_volume
_platon_squeeze_void_count_electrons
1 -0.017 0.250 0.052 263.8 1050.4
2 0.017 0.750 -0.053 263.8 977.4
3 0.483 0.250 0.447 263.9 997.7
4 0.517 0.750 0.552 263.9 993.2
